data_2217173
loop_
_publ_author_name
'Hongyun Wang'
'Handong Yin'
'Daqi Wang'

_publ_section_title
;
 <i>catena</i>-Poly[[trimethyltin(IV)]-\m-quinaldato]
;
_journal_coeditor_code LH2573
_journal_issue 1
_journal_name_full 'Acta Crystallographica Section E'
_journal_page_first m26
_journal_page_last m26
_journal_paper_doi 10.1107/S1600536807061715
_journal_volume 64
_journal_year 2008
_chemical_formula_iupac '[Sn (C H3)3 (C10 H6 N O2)]'
_chemical_formula_moiety 'C13 H15 N O2 Sn'
_chemical_formula_sum 'C13 H15 N O2 Sn'
_chemical_formula_weight 335.95
_chemical_name_systematic
;
catena-Poly[[trimethyltin(IV)]-\m-quinaldato]
;
_space_group_IT_number 20
_symmetry_cell_setting orthorhombic
_symmetry_space_group_name_Hall 'C 2c 2'
_symmetry_space_group_name_H-M 'C 2 2 21'
_atom_sites_solution_hydrogens geom
_atom_sites_solution_primary direct
_atom_sites_solution_secondary difmap
_audit_creation_method SHELXL-97
_cell_angle_alpha 90.00
_cell_angle_beta 90.00
_cell_angle_gamma 90.00
_cell_formula_units_Z 8
_cell_length_a 7.0487(14)
_cell_length_b 25.011(2)
_cell_length_c 15.587(2)
_cell_measurement_reflns_used 5374
_cell_measurement_temperature 298(2)
_cell_measurement_theta_max 27.97
_cell_measurement_theta_min 2.61
_cell_volume 2747.9(7)
_computing_cell_refinement 'SAINT (Siemens, 1996)'
_computing_data_collection 'SMART (Siemens, 1996)'
_computing_data_reduction 'SAINT (Siemens, 1996)'
_computing_molecular_graphics 'SHELXTL (Sheldrick, 1997b)'
_computing_publication_material 'SHELXTL (Sheldrick, 1997b)'
_computing_structure_refinement 'SHELXL97 (Sheldrick, 1997a)'
_computing_structure_solution 'SHELXS97 (Sheldrick, 1997a)'
_diffrn_ambient_temperature 298(2)
_diffrn_measured_fraction_theta_full 1.000
_diffrn_measured_fraction_theta_max 1.000
_diffrn_measurement_device_type 'Bruker SMART CCD'
_diffrn_measurement_method '\f and \w scans'
_diffrn_radiation_monochromator graphite
_diffrn_radiation_source 'fine-focus sealed tube'
_diffrn_radiation_type MoK\a
_diffrn_radiation_wavelength 0.71073
_diffrn_reflns_av_R_equivalents 0.0347
_diffrn_reflns_av_sigmaI/netI 0.0295
_diffrn_reflns_limit_h_max 8
_diffrn_reflns_limit_h_min -8
_diffrn_reflns_limit_k_max 29
_diffrn_reflns_limit_k_min -29
_diffrn_reflns_limit_l_max 18
_diffrn_reflns_limit_l_min -9
_diffrn_reflns_number 7068
_diffrn_reflns_theta_full 25.00
_diffrn_reflns_theta_max 25.00
_diffrn_reflns_theta_min 1.63
_exptl_absorpt_coefficient_mu 1.850
_exptl_absorpt_correction_T_max 0.5477
_exptl_absorpt_correction_T_min 0.4643
_exptl_absorpt_correction_type multi-scan
_exptl_absorpt_process_details '(SADABS; Sheldrick, 1996)'
_exptl_crystal_colour colourless
_exptl_crystal_density_diffrn 1.624
_exptl_crystal_density_method 'not measured'
_exptl_crystal_description block
_exptl_crystal_F_000 1328
_exptl_crystal_size_max 0.49
_exptl_crystal_size_mid 0.48
_exptl_crystal_size_min 0.37
_refine_diff_density_max 0.400
_refine_diff_density_min -0.235
_refine_ls_abs_structure_details 'Flack (1983), 1036 Friedel pairs'
_refine_ls_abs_structure_Flack -0.06(3)
_refine_ls_extinction_method none
_refine_ls_goodness_of_fit_ref 1.000
_refine_ls_hydrogen_treatment constr
_refine_ls_matrix_type full
_refine_ls_number_parameters 156
_refine_ls_number_reflns 2439
_refine_ls_number_restraints 0
_refine_ls_restrained_S_all 1.000
_refine_ls_R_factor_all 0.0258
_refine_ls_R_factor_gt 0.0212
_refine_ls_shift/su_max 0.000
_refine_ls_shift/su_mean 0.000
_refine_ls_structure_factor_coef Fsqd
_refine_ls_weighting_details 'calc w=1/[\s^2^(Fo^2^)+(0.0295P)^2^+1.3697P] where P=(Fo^2^+2Fc^2^)/3'
_refine_ls_weighting_scheme calc
_refine_ls_wR_factor_gt 0.0511
_refine_ls_wR_factor_ref 0.0546
_reflns_number_gt 2251
_reflns_number_total 2439
_reflns_threshold_expression I>2\s(I)
_cod_data_source_file lh2573.cif
_cod_data_source_block I
_cod_depositor_comments
;
The following automatic conversions were performed:
'_symmetry_cell_setting' value 'Orthorhombic' changed to 'orthorhombic'
according to '/home/saulius/struct/CIF-dictionaries/cif_core.dic'
dictionary named 'cif_core.dic' version 2.4.1 from 2010-06-29.

Automatic conversion script
Id: cif_fix_enum 1527 2010-12-29 10:47:43Z saulius 

The following automatic conversions were performed:

'_symmetry_cell_setting' value 'Orthorhombic' changed to
'orthorhombic' according to
/home/saulius/struct/CIF-dictionaries/cif_core.dic dictionary named
'cif_core.dic' version 2.4.1 from 2010-06-29.

Automatic conversion script
Id: cif_fix_values 1715 2011-07-08 13:25:40Z adriana 
;
_cod_original_cell_volume 2748.0(7)
_cod_database_code 2217173
_cod_database_fobs_code 2217173

loop_
_symmetry_equiv_pos_as_xyz
'x, y, z'
'-x, -y, z+1/2'
'-x, y, -z+1/2'
'x, -y, -z'
'x+1/2, y+1/2, z'
'-x+1/2, -y+1/2, z+1/2'
'-x+1/2, y+1/2, -z+1/2'
'x+1/2, -y+1/2, -z'

loop_
_atom_site_type_symbol
_atom_site_label
_atom_site_fract_x
_atom_site_fract_y
_atom_site_fract_z
_atom_site_U_iso_or_equiv
_atom_site_adp_type
_atom_site_calc_flag
_atom_site_refinement_flags
_atom_site_occupancy
Sn Sn1 0.85035(5) 0.5000 0.5000 0.04229(10) Uani d S 1
Sn Sn2 0.5000 0.597822(12) 0.2500 0.04016(10) Uani d S 1
N N1 0.7684(4) 0.69843(12) 0.3468(2) 0.0435(7) Uani d . 1
O O1 0.8632(4) 0.58995(10) 0.48310(17) 0.0540(7) Uani d . 1
O O2 0.7139(4) 0.59014(11) 0.35911(18) 0.0558(7) Uani d . 1
C C1 0.7965(6) 0.61356(14) 0.4183(2) 0.0425(9) Uani d . 1
C C2 0.8264(5) 0.67348(14) 0.4162(2) 0.0398(8) Uani d . 1
C C3 0.9083(5) 0.69858(14) 0.4871(3) 0.0480(9) Uani d . 1
H H3 0.9465 0.6786 0.5344 0.058 Uiso calc R 1
C C4 0.9317(6) 0.75282(14) 0.4862(4) 0.0557(12) Uani d . 1
H H4 0.9858 0.7704 0.5327 0.067 Uiso calc R 1
C C5 0.8716(6) 0.78169(15) 0.4128(3) 0.0520(10) Uani d . 1
C C6 0.7940(6) 0.75296(15) 0.3438(3) 0.0455(9) Uani d . 1
C C7 0.7360(7) 0.78067(17) 0.2691(3) 0.0655(13) Uani d . 1
H H7 0.6860 0.7620 0.2227 0.079 Uiso calc R 1
C C8 0.7539(7) 0.83512(19) 0.2655(5) 0.0775(17) Uani d . 1
H H8 0.7158 0.8534 0.2165 0.093 Uiso calc R 1
C C9 0.8285(9) 0.86342(19) 0.3346(4) 0.0766(16) Uani d . 1
H H9 0.8371 0.9005 0.3315 0.092 Uiso calc R 1
C C10 0.8888(7) 0.83802(17) 0.4062(4) 0.0686(14) Uani d . 1
H H10 0.9416 0.8575 0.4510 0.082 Uiso calc R 1
C C11 1.0067(9) 0.48610(17) 0.3861(3) 0.0718(13) Uani d . 1
H H11A 1.1400 0.4876 0.3986 0.108 Uiso calc R 1
H H11B 0.9756 0.5130 0.3445 0.108 Uiso calc R 1
H H11C 0.9755 0.4514 0.3638 0.108 Uiso calc R 1
C C12 0.5506(8) 0.5000 0.5000 0.0627(15) Uani d S 1
H H12A 0.5052 0.4932 0.4430 0.094 Uiso calc PR 0.50
H H12B 0.5052 0.5342 0.5191 0.094 Uiso calc PR 0.50
H H12C 0.5052 0.4726 0.5380 0.094 Uiso calc PR 0.50
C C13 0.5000 0.51249(17) 0.2500 0.0531(13) Uani d S 1
H H13A 0.5943 0.4997 0.2106 0.080 Uiso calc PR 0.50
H H13B 0.3774 0.4997 0.2328 0.080 Uiso calc PR 0.50
H H13C 0.5283 0.4997 0.3066 0.080 Uiso calc PR 0.50
C C14 0.6981(9) 0.63265(19) 0.1663(3) 0.0655(14) Uani d . 1
H H14A 0.7675 0.6050 0.1372 0.098 Uiso calc R 1
H H14B 0.7844 0.6545 0.1985 0.098 Uiso calc R 1
H H14C 0.6328 0.6543 0.1249 0.098 Uiso calc R 1

loop_
_atom_site_aniso_label
_atom_site_aniso_U_11
_atom_site_aniso_U_22
_atom_site_aniso_U_33
_atom_site_aniso_U_12
_atom_site_aniso_U_13
_atom_site_aniso_U_23
Sn1 0.04158(19) 0.04241(18) 0.04287(19) 0.000 0.000 0.00532(19)
Sn2 0.0528(2) 0.03181(16) 0.03584(17) 0.000 0.00173(17) 0.000
N1 0.0400(17) 0.0416(16) 0.0489(18) 0.0011(14) -0.0024(13) 0.0032(15)
O1 0.0703(17) 0.0394(13) 0.0524(17) -0.0040(12) -0.0230(15) 0.0057(12)
O2 0.0699(19) 0.0420(15) 0.0554(17) -0.0057(14) -0.0224(15) 0.0013(13)
C1 0.046(2) 0.0386(18) 0.043(2) 0.0006(16) -0.0050(18) 0.0004(16)
C2 0.037(2) 0.0371(17) 0.045(2) 0.0010(16) -0.0021(16) 0.0000(16)
C3 0.052(2) 0.0444(19) 0.048(2) 0.0020(16) -0.0093(19) 0.0040(19)
C4 0.060(3) 0.0467(19) 0.061(3) -0.0059(18) -0.009(2) -0.008(2)
C5 0.045(2) 0.041(2) 0.071(3) -0.0004(18) 0.011(2) -0.004(2)
C6 0.037(2) 0.0382(19) 0.061(3) 0.0052(16) 0.0081(19) 0.0097(18)
C7 0.060(3) 0.060(2) 0.076(4) 0.006(2) -0.003(2) 0.020(2)
C8 0.063(3) 0.058(3) 0.111(5) 0.009(2) 0.002(3) 0.036(3)
C9 0.064(4) 0.043(2) 0.122(5) 0.001(2) 0.013(4) 0.018(3)
C10 0.068(3) 0.040(2) 0.097(4) -0.007(2) 0.015(3) -0.008(2)
C11 0.077(3) 0.067(3) 0.072(3) 0.010(3) 0.034(3) 0.012(2)
C12 0.044(3) 0.079(4) 0.065(3) 0.000 0.000 0.018(4)
C13 0.070(4) 0.036(3) 0.054(3) 0.000 -0.009(3) 0.000
C14 0.078(4) 0.066(3) 0.052(3) -0.008(3) 0.017(3) 0.007(2)

loop_
_atom_type_symbol
_atom_type_description
_atom_type_scat_dispersion_real
_atom_type_scat_dispersion_imag
_atom_type_scat_source
C C 0.0033 0.0016 'International Tables Vol C Tables 4.2.6.8 and 6.1.1.4'
H H 0.0000 0.0000 'International Tables Vol C Tables 4.2.6.8 and 6.1.1.4'
N N 0.0061 0.0033 'International Tables Vol C Tables 4.2.6.8 and 6.1.1.4'
O O 0.0106 0.0060 'International Tables Vol C Tables 4.2.6.8 and 6.1.1.4'
Sn Sn -0.6537 1.4246 'International Tables Vol C Tables 4.2.6.8 and 6.1.1.4'

loop_
_geom_angle_atom_site_label_1
_geom_angle_atom_site_label_2
_geom_angle_atom_site_label_3
_geom_angle_site_symmetry_1
_geom_angle_site_symmetry_3
_geom_angle
_geom_angle_publ_flag
C12 Sn1 C11 . 4_566 121.36(18) n
C12 Sn1 C11 . . 121.36(18) y
C11 Sn1 C11 4_566 . 117.3(4) y
C12 Sn1 O1 . . 92.29(7) n
C11 Sn1 O1 4_566 . 85.04(13) n
C11 Sn1 O1 . . 92.56(14) n
C12 Sn1 O1 . 4_566 92.29(7) n
C11 Sn1 O1 4_566 4_566 92.56(14) n
C11 Sn1 O1 . 4_566 85.04(13) n
O1 Sn1 O1 . 4_566 175.41(15) y
C14 Sn2 C14 3_655 . 131.0(3) y
C14 Sn2 C13 3_655 . 114.51(14) n
C14 Sn2 C13 . . 114.51(14) y
C14 Sn2 O2 3_655 . 90.63(17) n
C14 Sn2 O2 . . 93.37(18) n
C13 Sn2 O2 . . 85.17(7) n
C14 Sn2 O2 3_655 3_655 93.37(18) n
C14 Sn2 O2 . 3_655 90.63(17) n
C13 Sn2 O2 . 3_655 85.17(7) n
O2 Sn2 O2 . 3_655 170.34(14) y
C2 N1 C6 . . 117.2(3) ?
C1 O1 Sn1 . . 122.9(2) ?
C1 O2 Sn2 . . 145.8(3) ?
O2 C1 O1 . . 123.4(3) ?
O2 C1 C2 . . 121.2(3) ?
O1 C1 C2 . . 115.4(3) ?
N1 C2 C3 . . 124.5(3) ?
N1 C2 C1 . . 116.4(3) ?
C3 C2 C1 . . 119.1(3) ?
C4 C3 C2 . . 119.2(4) ?
C4 C3 H3 . . 120.4 ?
C2 C3 H3 . . 120.4 ?
C3 C4 C5 . . 118.5(4) ?
C3 C4 H4 . . 120.7 ?
C5 C4 H4 . . 120.7 ?
C6 C5 C4 . . 118.3(3) ?
C6 C5 C10 . . 119.1(4) ?
C4 C5 C10 . . 122.6(4) ?
N1 C6 C5 . . 122.1(4) ?
N1 C6 C7 . . 118.4(4) ?
C5 C6 C7 . . 119.5(4) ?
C8 C7 C6 . . 119.6(5) ?
C8 C7 H7 . . 120.2 ?
C6 C7 H7 . . 120.2 ?
C7 C8 C9 . . 120.6(5) ?
C7 C8 H8 . . 119.7 ?
C9 C8 H8 . . 119.7 ?
C10 C9 C8 . . 121.2(4) ?
C10 C9 H9 . . 119.4 ?
C8 C9 H9 . . 119.4 ?
C9 C10 C5 . . 120.0(5) ?
C9 C10 H10 . . 120.0 ?
C5 C10 H10 . . 120.0 ?
Sn1 C11 H11A . . 109.5 ?
Sn1 C11 H11B . . 109.5 ?
H11A C11 H11B . . 109.5 ?
Sn1 C11 H11C . . 109.5 ?
H11A C11 H11C . . 109.5 ?
H11B C11 H11C . . 109.5 ?
Sn1 C12 H12A . . 109.5 ?
Sn1 C12 H12B . . 109.5 ?
H12A C12 H12B . . 109.5 ?
Sn1 C12 H12C . . 109.5 ?
H12A C12 H12C . . 109.5 ?
H12B C12 H12C . . 109.5 ?
Sn2 C13 H13A . . 109.5 ?
Sn2 C13 H13B . . 109.5 ?
H13A C13 H13B . . 109.5 ?
Sn2 C13 H13C . . 109.5 ?
H13A C13 H13C . . 109.5 ?
H13B C13 H13C . . 109.5 ?
Sn2 C14 H14A . . 109.5 ?
Sn2 C14 H14B . . 109.5 ?
H14A C14 H14B . . 109.5 ?
Sn2 C14 H14C . . 109.5 ?
H14A C14 H14C . . 109.5 ?
H14B C14 H14C . . 109.5 ?

loop_
_geom_bond_atom_site_label_1
_geom_bond_atom_site_label_2
_geom_bond_site_symmetry_2
_geom_bond_distance
_geom_bond_publ_flag
Sn1 C12 . 2.113(5) y
Sn1 C11 4_566 2.118(4) ?
Sn1 C11 . 2.118(4) y
Sn1 O1 . 2.267(2) y
Sn1 O1 4_566 2.267(2) n
Sn2 C14 3_655 2.100(5) ?
Sn2 C14 . 2.100(5) y
Sn2 C13 . 2.134(4) y
Sn2 O2 . 2.281(3) y
Sn2 O2 3_655 2.281(3) n
N1 C2 . 1.315(5) ?
N1 C6 . 1.377(5) ?
O1 C1 . 1.261(4) ?
O2 C1 . 1.238(5) ?
C1 C2 . 1.514(5) ?
C2 C3 . 1.395(5) ?
C3 C4 . 1.367(5) ?
C3 H3 . 0.9300 ?
C4 C5 . 1.418(7) ?
C4 H4 . 0.9300 ?
C5 C6 . 1.404(6) ?
C5 C10 . 1.418(6) ?
C6 C7 . 1.415(6) ?
C7 C8 . 1.369(6) ?
C7 H7 . 0.9300 ?
C8 C9 . 1.392(9) ?
C8 H8 . 0.9300 ?
C9 C10 . 1.352(8) ?
C9 H9 . 0.9300 ?
C10 H10 . 0.9300 ?
C11 H11A . 0.9600 ?
C11 H11B . 0.9600 ?
C11 H11C . 0.9600 ?
C12 H12A . 0.9600 ?
C12 H12B . 0.9600 ?
C12 H12C . 0.9600 ?
C13 H13A . 0.9600 ?
C13 H13B . 0.9600 ?
C13 H13C . 0.9600 ?
C14 H14A . 0.9600 ?
C14 H14B . 0.9600 ?
C14 H14C . 0.9600 ?
